data_7053842
loop_
_publ_author_name
'Luo, Yang-Hui'
'Ge, Shu-Wang'
'Song, Wen-Tao'
'Sun, Bai-Wang'

_publ_section_title
;
 Supramolecular assembly and host--guest interaction of crown ether with
 inorganic acid and organic amine containing carboxyl groups
;
_journal_issue 2
_journal_name_full 'New Journal of Chemistry'
_journal_page_first 723
_journal_paper_doi 10.1039/c3nj01005h
_journal_volume 38
_journal_year 2014
_chemical_formula_moiety 'C10 H20 O5, C8 H10 N O2, Cl O4'
_chemical_formula_sum 'C18 H30 Cl N O11'
_chemical_formula_weight 471.88
_chemical_name_systematic
; 
 ? 
;
_space_group_IT_number 14
_symmetry_cell_setting monoclinic
_symmetry_space_group_name_Hall '-P 2yn'
_symmetry_space_group_name_H-M 'P 1 21/n 1'
_atom_sites_solution_hydrogens geom
_atom_sites_solution_primary direct
_atom_sites_solution_secondary difmap
_audit_creation_method SHELXL-97
_cell_angle_alpha 90.00
_cell_angle_beta 93.90(3)
_cell_angle_gamma 90.00
_cell_formula_units_Z 4
_cell_length_a 9.5970(19)
_cell_length_b 15.241(3)
_cell_length_c 15.677(3)
_cell_measurement_reflns_used 2129
_cell_measurement_temperature 293(2)
_cell_measurement_theta_max 25.40
_cell_measurement_theta_min 1.87
_cell_volume 2287.7(8)
_computing_cell_refinement 'CrystalClear (Rigaku, 2005)'
_computing_data_collection 'CrystalClear (Rigaku, 2005)'
_computing_data_reduction 'CrystalClear (Rigaku, 2005)'
_computing_molecular_graphics 'DIAMOND (Brandenburg & Putz, 2005)'
_computing_publication_material 'SHELXL-97 (Sheldrick, 2008)'
_computing_structure_refinement 'SHELXL-97 (Sheldrick, 2008)'
_computing_structure_solution 'SHELXS-97 (Sheldrick, 2008)'
_diffrn_ambient_temperature 293(2)
_diffrn_detector_area_resol_mean 13.6612
_diffrn_measured_fraction_theta_full 0.997
_diffrn_measured_fraction_theta_max 0.997
_diffrn_measurement_device_type 'Rigaku SCXmini diffractometer'
_diffrn_measurement_method CCD_Profile_fitting
_diffrn_radiation_monochromator graphite
_diffrn_radiation_source 'fine-focus sealed tube'
_diffrn_radiation_type MoK\a
_diffrn_radiation_wavelength 0.71073
_diffrn_reflns_av_R_equivalents 0.1206
_diffrn_reflns_av_sigmaI/netI 0.0800
_diffrn_reflns_limit_h_max 11
_diffrn_reflns_limit_h_min -11
_diffrn_reflns_limit_k_max 18
_diffrn_reflns_limit_k_min 0
_diffrn_reflns_limit_l_max 18
_diffrn_reflns_limit_l_min 0
_diffrn_reflns_number 6308
_diffrn_reflns_theta_full 25.40
_diffrn_reflns_theta_max 25.40
_diffrn_reflns_theta_min 1.87
_exptl_absorpt_coefficient_mu 0.224
_exptl_absorpt_correction_T_max 0.967
_exptl_absorpt_correction_T_min 0.948
_exptl_absorpt_correction_type multi-scan
_exptl_absorpt_process_details 'CrystalClear (Rigaku, 2005)'
_exptl_crystal_colour White
_exptl_crystal_density_diffrn 1.370
_exptl_crystal_density_method 'not measured'
_exptl_crystal_description Prism
_exptl_crystal_F_000 1000
_exptl_crystal_size_max 0.30
_exptl_crystal_size_mid 0.20
_exptl_crystal_size_min 0.15
_refine_diff_density_max 0.457
_refine_diff_density_min -0.311
_refine_diff_density_rms 0.078
_refine_ls_extinction_method none
_refine_ls_goodness_of_fit_ref 1.074
_refine_ls_hydrogen_treatment constr
_refine_ls_matrix_type full
_refine_ls_number_parameters 281
_refine_ls_number_reflns 4212
_refine_ls_number_restraints 0
_refine_ls_restrained_S_all 1.074
_refine_ls_R_factor_all 0.1668
_refine_ls_R_factor_gt 0.0945
_refine_ls_shift/su_max 0.001
_refine_ls_shift/su_mean 0.000
_refine_ls_structure_factor_coef Fsqd
_refine_ls_weighting_details 'calc w=1/[\s^2^(Fo^2^)+(0.1639P)^2^+0.0000P] where P=(Fo^2^+2Fc^2^)/3'
_refine_ls_weighting_scheme calc
_refine_ls_wR_factor_gt 0.2513
_refine_ls_wR_factor_ref 0.3006
_reflns_number_gt 2129
_reflns_number_total 4212
_reflns_threshold_expression >2sigma(I)
_cod_data_source_file c3nj01005h.txt
_cod_data_source_block x
_cod_original_sg_symbol_H-M 'P 21/n'
_cod_database_code 7053842

loop_
_symmetry_equiv_pos_as_xyz
'x, y, z'
'-x+1/2, y+1/2, -z+1/2'
'-x, -y, -z'
'x-1/2, -y-1/2, z-1/2'

loop_
_atom_site_label
_atom_site_type_symbol
_atom_site_fract_x
_atom_site_fract_y
_atom_site_fract_z
_atom_site_U_iso_or_equiv
_atom_site_adp_type
_atom_site_occupancy
_atom_site_symmetry_multiplicity
_atom_site_calc_flag
_atom_site_refinement_flags
Cl Cl 0.23635(13) 0.47309(10) 0.79021(8) 0.0578(5) Uani 1 1 d .
O1 O 0.0730(7) 0.1691(5) 0.4820(4) 0.138(2) Uani 1 1 d .
C1 C 0.1650(13) 0.0973(9) 0.4872(7) 0.148(4) Uani 1 1 d .
H1A H 0.1398 0.0594 0.5334 0.177 Uiso 1 1 calc R
H1B H 0.2588 0.1189 0.5016 0.177 Uiso 1 1 calc R
O2 O 0.1977(5) 0.0952(4) 0.3359(4) 0.1052(17) Uani 1 1 d .
C2 C 0.1663(12) 0.0454(7) 0.4095(9) 0.143(4) Uani 1 1 d .
H2A H 0.2350 -0.0010 0.4182 0.171 Uiso 1 1 calc R
H2B H 0.0756 0.0180 0.3986 0.171 Uiso 1 1 calc R
O3 O 0.3270(5) 0.2556(4) 0.3060(3) 0.1018(17) Uani 1 1 d .
C3 C 0.3388(9) 0.1044(6) 0.3262(7) 0.115(3) Uani 1 1 d .
H3A H 0.3744 0.0504 0.3031 0.138 Uiso 1 1 calc R
H3B H 0.3871 0.1142 0.3817 0.138 Uiso 1 1 calc R
O4 O 0.1802(5) 0.4097(3) 0.3180(3) 0.0894(15) Uani 1 1 d .
C4 C 0.3681(9) 0.1767(7) 0.2698(6) 0.121(3) Uani 1 1 d .
H4A H 0.4672 0.1785 0.2613 0.145 Uiso 1 1 calc R
H4B H 0.3179 0.1683 0.2146 0.145 Uiso 1 1 calc R
O5 O 0.0440(7) 0.3532(5) 0.4678(4) 0.120(2) Uani 1 1 d .
C5 C 0.3621(7) 0.3320(6) 0.2604(5) 0.092(2) Uani 1 1 d .
H5A H 0.3105 0.3338 0.2050 0.110 Uiso 1 1 calc R
H5B H 0.4612 0.3328 0.2517 0.110 Uiso 1 1 calc R
O6 O 0.6596(5) 0.4273(3) 0.4090(3) 0.0787(13) Uani 1 1 d .
H6C H 0.6630 0.4358 0.3575 0.118 Uiso 1 1 calc R
C6 C 0.3241(8) 0.4077(5) 0.3134(6) 0.100(2) Uani 1 1 d .
H6A H 0.3694 0.4024 0.3704 0.120 Uiso 1 1 calc R
H6B H 0.3555 0.4618 0.2883 0.120 Uiso 1 1 calc R
O7 O 0.7337(5) 0.2932(3) 0.3793(3) 0.0889(14) Uani 1 1 d .
C7 C 0.1327(9) 0.4608(5) 0.3851(8) 0.119(3) Uani 1 1 d .
H7A H 0.0365 0.4777 0.3707 0.142 Uiso 1 1 calc R
H7B H 0.1881 0.5140 0.3905 0.142 Uiso 1 1 calc R
N1 N 0.5077(4) 0.2534(3) 0.8119(2) 0.0482(10) Uani 1 1 d .
H1C H 0.5989 0.2501 0.8054 0.072 Uiso 1 1 calc R
H1D H 0.4860 0.2182 0.8543 0.072 Uiso 1 1 calc R
H1E H 0.4853 0.3084 0.8243 0.072 Uiso 1 1 calc R
C8 C 0.1417(10) 0.4117(9) 0.4728(7) 0.138(4) Uani 1 1 d .
H8B H 0.2324 0.3840 0.4831 0.165 Uiso 1 1 calc R
H8C H 0.1279 0.4523 0.5191 0.165 Uiso 1 1 calc R
O9 O 0.3241(13) 0.4159(6) 0.8297(7) 0.240(5) Uani 1 1 d .
C9 C 0.0236(13) 0.3028(9) 0.5425(7) 0.147(4) Uani 1 1 d .
H9A H -0.0727 0.2832 0.5406 0.176 Uiso 1 1 calc R
H9B H 0.0399 0.3399 0.5924 0.176 Uiso 1 1 calc R
O10 O 0.1806(7) 0.4420(8) 0.7151(4) 0.231(6) Uani 1 1 d .
C10 C 0.1129(12) 0.2288(10) 0.5508(6) 0.157(5) Uani 1 1 d .
H10A H 0.2094 0.2468 0.5476 0.188 Uiso 1 1 calc R
H10B H 0.1036 0.2005 0.6055 0.188 Uiso 1 1 calc R
C11 C 0.6097(5) 0.2261(4) 0.5242(3) 0.0553(14) Uani 1 1 d .
H11A H 0.6479 0.1852 0.4885 0.066 Uiso 1 1 calc R
O11 O 0.3286(9) 0.5409(5) 0.7727(5) 0.181(3) Uani 1 1 d .
O12 O 0.1392(6) 0.4985(5) 0.8476(4) 0.130(2) Uani 1 1 d .
C12 C 0.5515(5) 0.1985(4) 0.5977(3) 0.0555(13) Uani 1 1 d .
H12B H 0.5500 0.1389 0.6101 0.067 Uiso 1 1 calc R
C13 C 0.4958(5) 0.2565(3) 0.6532(3) 0.0443(12) Uani 1 1 d .
C14 C 0.4964(5) 0.3452(4) 0.6322(3) 0.0547(13) Uani 1 1 d .
H14A H 0.4575 0.3856 0.6683 0.066 Uiso 1 1 calc R
C15 C 0.5535(5) 0.3743(3) 0.5591(3) 0.0491(12) Uani 1 1 d .
H15A H 0.5540 0.4339 0.5463 0.059 Uiso 1 1 calc R
C16 C 0.6113(4) 0.3134(3) 0.5038(3) 0.0444(12) Uani 1 1 d .
C17 C 0.6752(5) 0.3435(4) 0.4251(3) 0.0551(14) Uani 1 1 d .
C18 C 0.4310(6) 0.2267(4) 0.7334(3) 0.0620(15) Uani 1 1 d .
H18A H 0.3369 0.2500 0.7330 0.074 Uiso 1 1 calc R
H18B H 0.4242 0.1632 0.7326 0.074 Uiso 1 1 calc R

loop_
_atom_site_aniso_label
_atom_site_aniso_U_11
_atom_site_aniso_U_22
_atom_site_aniso_U_33
_atom_site_aniso_U_23
_atom_site_aniso_U_13
_atom_site_aniso_U_12
Cl 0.0464(7) 0.0772(10) 0.0499(7) 0.0059(7) 0.0023(5) 0.0039(7)
O1 0.155(6) 0.175(7) 0.078(4) 0.034(4) -0.027(4) 0.018(5)
C1 0.164(11) 0.171(11) 0.104(8) 0.064(8) -0.017(7) -0.004(9)
O2 0.076(3) 0.090(3) 0.146(5) -0.010(4) -0.016(3) 0.000(3)
C2 0.128(8) 0.131(9) 0.163(10) 0.055(9) -0.035(8) -0.005(6)
O3 0.074(3) 0.121(4) 0.113(4) -0.016(3) 0.026(3) 0.006(3)
C3 0.079(6) 0.118(7) 0.149(8) -0.014(6) 0.008(6) 0.022(5)
O4 0.057(3) 0.095(3) 0.113(4) 0.006(3) -0.016(3) -0.013(2)
C4 0.088(6) 0.167(9) 0.110(6) -0.021(7) 0.027(5) 0.052(6)
O5 0.120(5) 0.163(6) 0.077(4) -0.044(4) -0.001(3) -0.014(4)
C5 0.063(4) 0.130(7) 0.085(5) 0.008(5) 0.023(4) -0.014(4)
O6 0.093(3) 0.084(3) 0.062(2) 0.016(2) 0.027(2) 0.012(2)
C6 0.084(5) 0.105(6) 0.109(6) 0.010(5) -0.002(5) -0.030(4)
O7 0.099(3) 0.108(3) 0.065(3) 0.001(3) 0.040(3) 0.021(3)
C7 0.085(6) 0.080(5) 0.188(11) -0.050(7) -0.009(6) 0.006(4)
N1 0.040(2) 0.070(3) 0.034(2) 0.0046(19) -0.0015(17) 0.0018(19)
C8 0.082(6) 0.195(11) 0.133(9) -0.087(9) -0.016(6) 0.004(7)
O9 0.323(13) 0.189(8) 0.198(9) -0.020(7) -0.054(9) 0.165(9)
C9 0.142(9) 0.206(12) 0.094(7) -0.006(8) 0.012(6) 0.019(9)
O10 0.084(4) 0.509(17) 0.100(4) -0.142(7) 0.005(3) -0.021(6)
C10 0.138(9) 0.262(15) 0.069(6) 0.001(8) -0.008(6) 0.036(9)
C11 0.055(3) 0.062(4) 0.050(3) -0.002(3) 0.011(3) 0.017(3)
O11 0.245(9) 0.163(6) 0.146(6) 0.015(5) 0.093(6) -0.083(6)
O12 0.095(4) 0.175(6) 0.125(5) -0.060(4) 0.042(4) -0.014(4)
C12 0.053(3) 0.056(3) 0.057(3) 0.003(3) -0.004(2) -0.007(3)
C13 0.036(3) 0.059(3) 0.037(2) 0.000(2) 0.000(2) -0.016(2)
C14 0.055(3) 0.070(4) 0.039(3) -0.011(3) 0.006(2) 0.000(3)
C15 0.043(3) 0.059(3) 0.045(3) -0.002(2) 0.007(2) 0.003(2)
C16 0.030(2) 0.065(3) 0.037(2) -0.001(2) -0.0013(19) 0.003(2)
C17 0.039(3) 0.076(4) 0.050(3) 0.006(3) 0.006(2) 0.006(3)
C18 0.053(3) 0.084(4) 0.047(3) 0.006(3) -0.003(2) -0.024(3)

loop_
_atom_type_symbol
_atom_type_description
_atom_type_scat_dispersion_real
_atom_type_scat_dispersion_imag
_atom_type_scat_source
C C 0.0033 0.0016 'International Tables Vol C Tables 4.2.6.8 and 6.1.1.4'
H H 0.0000 0.0000 'International Tables Vol C Tables 4.2.6.8 and 6.1.1.4'
N N 0.0061 0.0033 'International Tables Vol C Tables 4.2.6.8 and 6.1.1.4'
O O 0.0106 0.0060 'International Tables Vol C Tables 4.2.6.8 and 6.1.1.4'
Cl Cl 0.1484 0.1585 'International Tables Vol C Tables 4.2.6.8 and 6.1.1.4'

loop_
_geom_angle_atom_site_label_1
_geom_angle_atom_site_label_2
_geom_angle_atom_site_label_3
_geom_angle
O9 Cl O10 112.1(7)
O9 Cl O12 108.1(6)
O10 Cl O12 114.8(4)
O9 Cl O11 100.7(7)
O10 Cl O11 107.9(6)
O12 Cl O11 112.4(4)
C1 O1 C10 108.3(9)
O1 C1 C2 114.6(9)
O1 C1 H1A 108.6
C2 C1 H1A 108.6
O1 C1 H1B 108.6
C2 C1 H1B 108.6
H1A C1 H1B 107.6
C3 O2 C2 113.9(8)
O2 C2 C1 113.7(9)
O2 C2 H2A 108.8
C1 C2 H2A 108.8
O2 C2 H2B 108.8
C1 C2 H2B 108.8
H2A C2 H2B 107.7
C4 O3 C5 114.7(6)
O2 C3 C4 112.1(8)
O2 C3 H3A 109.2
C4 C3 H3A 109.2
O2 C3 H3B 109.2
C4 C3 H3B 109.2
H3A C3 H3B 107.9
C6 O4 C7 115.1(6)
O3 C4 C3 109.5(7)
O3 C4 H4A 109.8
C3 C4 H4A 109.8
O3 C4 H4B 109.8
C3 C4 H4B 109.8
H4A C4 H4B 108.2
C8 O5 C9 117.5(9)
O3 C5 C6 106.2(5)
O3 C5 H5A 110.5
C6 C5 H5A 110.5
O3 C5 H5B 110.5
C6 C5 H5B 110.5
H5A C5 H5B 108.7
C17 O6 H6C 109.5
O4 C6 C5 109.2(6)
O4 C6 H6A 109.8
C5 C6 H6A 109.8
O4 C6 H6B 109.8
C5 C6 H6B 109.8
H6A C6 H6B 108.3
O4 C7 C8 113.0(7)
O4 C7 H7A 109.0
C8 C7 H7A 109.0
O4 C7 H7B 109.0
C8 C7 H7B 109.0
H7A C7 H7B 107.8
C18 N1 H1C 109.5
C18 N1 H1D 109.5
H1C N1 H1D 109.5
C18 N1 H1E 109.5
H1C N1 H1E 109.5
H1D N1 H1E 109.5
O5 C8 C7 106.3(8)
O5 C8 H8B 110.5
C7 C8 H8B 110.5
O5 C8 H8C 110.5
C7 C8 H8C 110.5
H8B C8 H8C 108.7
O5 C9 C10 112.9(9)
O5 C9 H9A 109.0
C10 C9 H9A 109.0
O5 C9 H9B 109.0
C10 C9 H9B 109.0
H9A C9 H9B 107.8
O1 C10 C9 107.8(9)
O1 C10 H10A 110.2
C9 C10 H10A 110.2
O1 C10 H10B 110.2
C9 C10 H10B 110.2
H10A C10 H10B 108.5
C16 C11 C12 120.2(5)
C16 C11 H11A 119.9
C12 C11 H11A 119.9
C13 C12 C11 122.0(5)
C13 C12 H12B 119.0
C11 C12 H12B 119.0
C12 C13 C14 117.9(4)
C12 C13 C18 122.2(5)
C14 C13 C18 119.8(5)
C15 C14 C13 121.1(5)
C15 C14 H14A 119.4
C13 C14 H14A 119.4
C14 C15 C16 119.7(5)
C14 C15 H15A 120.1
C16 C15 H15A 120.1
C11 C16 C15 119.0(4)
C11 C16 C17 120.4(5)
C15 C16 C17 120.6(5)
O7 C17 O6 123.6(5)
O7 C17 C16 122.0(5)
O6 C17 C16 114.4(5)
N1 C18 C13 114.1(4)
N1 C18 H18A 108.7
C13 C18 H18A 108.7
N1 C18 H18B 108.7
C13 C18 H18B 108.7
H18A C18 H18B 107.6

loop_
_geom_bond_atom_site_label_1
_geom_bond_atom_site_label_2
_geom_bond_distance
Cl O9 1.335(8)
Cl O10 1.346(6)
Cl O12 1.394(5)
Cl O11 1.400(6)
O1 C1 1.405(13)
O1 C10 1.443(12)
C1 C2 1.454(15)
C1 H1A 0.9700
C1 H1B 0.9700
O2 C3 1.380(9)
O2 C2 1.429(12)
C2 H2A 0.9700
C2 H2B 0.9700
O3 C4 1.398(9)
O3 C5 1.419(8)
C3 C4 1.452(12)
C3 H3A 0.9700
C3 H3B 0.9700
O4 C6 1.388(8)
O4 C7 1.409(10)
C4 H4A 0.9700
C4 H4B 0.9700
O5 C8 1.292(11)
O5 C9 1.424(12)
C5 C6 1.482(10)
C5 H5A 0.9700
C5 H5B 0.9700
O6 C17 1.309(7)
O6 H6C 0.8200
C6 H6A 0.9700
C6 H6B 0.9700
O7 C17 1.213(6)
C7 C8 1.564(14)
C7 H7A 0.9700
C7 H7B 0.9700
N1 C18 1.449(6)
N1 H1C 0.8900
N1 H1D 0.8900
N1 H1E 0.8900
C8 H8B 0.9700
C8 H8C 0.9700
C9 C10 1.417(14)
C9 H9A 0.9700
C9 H9B 0.9700
C10 H10A 0.9700
C10 H10B 0.9700
C11 C16 1.369(7)
C11 C12 1.379(7)
C11 H11A 0.9300
C12 C13 1.373(7)
C12 H12B 0.9300
C13 C14 1.390(7)
C13 C18 1.511(7)
C14 C15 1.377(7)
C14 H14A 0.9300
C15 C16 1.410(7)
C15 H15A 0.9300
C16 C17 1.487(7)
C18 H18A 0.9700
C18 H18B 0.9700

loop_
_geom_torsion_atom_site_label_1
_geom_torsion_atom_site_label_2
_geom_torsion_atom_site_label_3
_geom_torsion_atom_site_label_4
_geom_torsion
C10 O1 C1 C2 -162.3(10)
C3 O2 C2 C1 85.8(11)
O1 C1 C2 O2 56.4(13)
C2 O2 C3 C4 -161.1(9)
C5 O3 C4 C3 174.5(7)
O2 C3 C4 O3 63.4(10)
C4 O3 C5 C6 -173.9(6)
C7 O4 C6 C5 162.1(7)
O3 C5 C6 O4 -65.8(8)
C6 O4 C7 C8 -81.3(8)
C9 O5 C8 C7 -175.8(8)
O4 C7 C8 O5 -72.5(9)
C8 O5 C9 C10 -85.2(13)
C1 O1 C10 C9 177.3(10)
O5 C9 C10 O1 -66.6(14)
C16 C11 C12 C13 -1.0(8)
C11 C12 C13 C14 1.4(7)
C11 C12 C13 C18 179.5(5)
C12 C13 C14 C15 -1.3(7)
C18 C13 C14 C15 -179.4(5)
C13 C14 C15 C16 0.7(7)
C12 C11 C16 C15 0.3(7)
C12 C11 C16 C17 179.3(5)
C14 C15 C16 C11 -0.2(7)
C14 C15 C16 C17 -179.2(4)
C11 C16 C17 O7 -3.9(8)
C15 C16 C17 O7 175.1(5)
C11 C16 C17 O6 174.5(5)
C15 C16 C17 O6 -6.5(7)
C12 C13 C18 N1 113.1(5)
C14 C13 C18 N1 -68.8(7)
